data_7053114
loop_
_publ_author_name
'Nath, Jayanta K.'
'Baruah, Jubaraj B.'

_publ_section_title
;
 Water assisted anion chains and anion dependent fluorescence emission in
 salts of N,N&#x2032;-bis(3-imidazol-1-ylpropyl)naphthalenediimide
;
_journal_issue 5
_journal_name_full 'New Journal of Chemistry'
_journal_page_first 1509
_journal_paper_doi 10.1039/c3nj00034f
_journal_volume 37
_journal_year 2013
_chemical_formula_sum 'C26 H28 Cl2 N6 O6'
_chemical_formula_weight 591.44
_chemical_name_systematic
;
?
;
_space_group_IT_number 2
_symmetry_cell_setting triclinic
_symmetry_space_group_name_Hall '-P 1'
_symmetry_space_group_name_H-M 'P -1'
_atom_sites_solution_hydrogens geom
_atom_sites_solution_primary direct
_atom_sites_solution_secondary difmap
_audit_creation_method SHELXL-97
_cell_angle_alpha 78.038(5)
_cell_angle_beta 83.616(5)
_cell_angle_gamma 81.133(5)
_cell_formula_units_Z 2
_cell_length_a 7.0527(12)
_cell_length_b 13.808(2)
_cell_length_c 14.472(2)
_cell_measurement_temperature 298(2)
_cell_volume 1357.7(4)
_computing_structure_refinement 'SHELXL-97 (Sheldrick, 1997)'
_computing_structure_solution 'SHELXS-97 (Sheldrick, 1990)'
_diffrn_ambient_temperature 298(2)
_diffrn_measured_fraction_theta_full 0.991
_diffrn_measured_fraction_theta_max 0.991
_diffrn_radiation_monochromator graphite
_diffrn_radiation_source 'fine-focus sealed tube'
_diffrn_radiation_type MoK\a
_diffrn_radiation_wavelength 0.71073
_diffrn_reflns_av_R_equivalents 0.0553
_diffrn_reflns_av_sigmaI/netI 0.0803
_diffrn_reflns_limit_h_max 8
_diffrn_reflns_limit_h_min -7
_diffrn_reflns_limit_k_max 16
_diffrn_reflns_limit_k_min -16
_diffrn_reflns_limit_l_max 17
_diffrn_reflns_limit_l_min -14
_diffrn_reflns_number 12487
_diffrn_reflns_theta_full 25.23
_diffrn_reflns_theta_max 25.23
_diffrn_reflns_theta_min 1.52
_exptl_absorpt_coefficient_mu 0.292
_exptl_absorpt_correction_type none
_exptl_crystal_colour Pink
_exptl_crystal_density_diffrn 1.447
_exptl_crystal_density_method 'not measured'
_exptl_crystal_description block
_exptl_crystal_F_000 616
_exptl_crystal_size_max 0.32
_exptl_crystal_size_mid 0.28
_exptl_crystal_size_min 0.16
_refine_diff_density_max 0.359
_refine_diff_density_min -0.424
_refine_diff_density_rms 0.072
_refine_ls_extinction_method none
_refine_ls_goodness_of_fit_ref 0.962
_refine_ls_hydrogen_treatment mixed
_refine_ls_matrix_type full
_refine_ls_number_parameters 377
_refine_ls_number_reflns 4329
_refine_ls_number_restraints 4
_refine_ls_restrained_S_all 0.962
_refine_ls_R_factor_all 0.1116
_refine_ls_R_factor_gt 0.0647
_refine_ls_shift/su_max 0.000
_refine_ls_shift/su_mean 0.000
_refine_ls_structure_factor_coef Fsqd
_refine_ls_weighting_details 'calc w=1/[\s^2^(Fo^2^)+(0.1000P)^2^+0.4949P] where P=(Fo^2^+2Fc^2^)/3'
_refine_ls_weighting_scheme calc
_refine_ls_wR_factor_gt 0.1609
_refine_ls_wR_factor_ref 0.1907
_reflns_number_gt 2535
_reflns_number_total 4886
_reflns_threshold_expression >2sigma(I)
_cod_data_source_file c3nj00034f.txt
_cod_data_source_block chloride
_cod_depositor_comments
;
The following automatic conversions were performed:

'_symmetry_cell_setting' value 'Triclinic' changed to 'triclinic'
according to /home/saulius/struct/CIF-dictionaries/cif_core.dic
dictionary named 'cif_core.dic' version 2.4.2 from 2011-04-26.

Automatic conversion script
Id: cif_fix_values 1891 2012-01-12 08:04:46Z andrius 
;
_cod_original_sg_symbol_H-M P-1
_cod_database_code 7053114

loop_
_symmetry_equiv_pos_as_xyz
'x, y, z'
'-x, -y, -z'

loop_
_atom_site_label
_atom_site_type_symbol
_atom_site_fract_x
_atom_site_fract_y
_atom_site_fract_z
_atom_site_U_iso_or_equiv
_atom_site_adp_type
_atom_site_occupancy
_atom_site_symmetry_multiplicity
_atom_site_calc_flag
_atom_site_refinement_flags
C1 C 0.3575(6) 0.5286(3) 0.1843(3) 0.0566(11) Uani 1 1 d .
H1 H 0.2335 0.5430 0.2118 0.068 Uiso 1 1 calc R
C2 C 0.6609(7) 0.5356(3) 0.1378(3) 0.0642(13) Uani 1 1 d .
H2 H 0.7821 0.5564 0.1275 0.077 Uiso 1 1 calc R
C3 C 0.6099(6) 0.4572(3) 0.1090(3) 0.0597(12) Uani 1 1 d .
H3 H 0.6887 0.4134 0.0757 0.072 Uiso 1 1 calc R
C4 C 0.3000(6) 0.3811(3) 0.1224(3) 0.0563(12) Uani 1 1 d .
H4A H 0.3614 0.3500 0.0705 0.068 Uiso 1 1 calc R
H4B H 0.1742 0.4147 0.1049 0.068 Uiso 1 1 calc R
C5 C 0.2772(7) 0.3022(3) 0.2103(3) 0.0613(13) Uani 1 1 d .
H5A H 0.1978 0.3317 0.2592 0.074 Uiso 1 1 calc R
H5B H 0.4025 0.2763 0.2336 0.074 Uiso 1 1 calc R
C6 C 0.1840(6) 0.2165(3) 0.1897(3) 0.0531(11) Uani 1 1 d .
H6A H 0.0712 0.2437 0.1552 0.064 Uiso 1 1 calc R
H6B H 0.2742 0.1787 0.1504 0.064 Uiso 1 1 calc R
C7 C -0.0616(6) 0.1677(3) 0.3180(3) 0.0501(11) Uani 1 1 d .
C8 C -0.1148(6) 0.1025(3) 0.4101(3) 0.0455(10) Uani 1 1 d .
C9 C 0.0261(6) 0.0296(3) 0.4563(3) 0.0432(10) Uani 1 1 d .
C10 C 0.2164(6) 0.0155(3) 0.4141(3) 0.0447(10) Uani 1 1 d .
C11 C 0.2702(6) 0.0778(3) 0.3214(3) 0.0513(11) Uani 1 1 d .
C12 C 0.3494(6) -0.0570(3) 0.4598(3) 0.0497(11) Uani 1 1 d .
H12 H 0.4738 -0.0676 0.4315 0.060 Uiso 1 1 calc R
C13 C 0.3009(6) -0.1150(3) 0.5479(3) 0.0509(11) Uani 1 1 d .
H13 H 0.3940 -0.1622 0.5786 0.061 Uiso 1 1 calc R
C14 C 0.1900(7) 0.0443(3) 0.8059(3) 0.0626(12) Uani 1 1 d .
H14 H 0.3098 0.0561 0.7754 0.075 Uiso 1 1 calc R
C15 C -0.0388(8) -0.0276(4) 0.8955(3) 0.0698(14) Uani 1 1 d .
H15 H -0.1029 -0.0745 0.9379 0.084 Uiso 1 1 calc R
C16 C -0.1176(7) 0.0625(3) 0.8510(3) 0.0629(12) Uani 1 1 d .
H16 H -0.2464 0.0897 0.8567 0.075 Uiso 1 1 calc R
C17 C 0.0063(6) 0.2055(3) 0.7342(3) 0.0509(11) Uani 1 1 d .
H17A H 0.1155 0.2390 0.7380 0.061 Uiso 1 1 calc R
H17B H -0.1094 0.2453 0.7557 0.061 Uiso 1 1 calc R
C19 C -0.0476(6) 0.2968(3) 0.5660(3) 0.0511(11) Uani 1 1 d .
H19A H -0.0790 0.2850 0.5061 0.061 Uiso 1 1 calc R
H19B H -0.1598 0.3350 0.5927 0.061 Uiso 1 1 calc R
C20 C 0.1125(6) 0.4307(3) 0.6013(3) 0.0472(10) Uani 1 1 d .
C21 C 0.2776(5) 0.4894(3) 0.5812(3) 0.0438(10) Uani 1 1 d .
C22 C 0.4235(5) 0.4705(3) 0.5104(3) 0.0397(9) Uani 1 1 d .
C23 C 0.4195(5) 0.3959(3) 0.4582(3) 0.0426(10) Uani 1 1 d .
C24 C 0.2605(6) 0.3324(3) 0.4809(3) 0.0476(10) Uani 1 1 d .
C25 C 0.2842(6) 0.5635(3) 0.6318(3) 0.0466(10) Uani 1 1 d .
H25 H 0.1871 0.5757 0.6786 0.056 Uiso 1 1 calc R
C26 C 0.5619(6) 0.3802(3) 0.3880(3) 0.0470(10) Uani 1 1 d .
H26 H 0.5562 0.3314 0.3530 0.056 Uiso 1 1 calc R
Cl1 Cl 0.49520(16) 0.24455(8) 0.71247(9) 0.0670(4) Uani 1 1 d .
Cl2 Cl 0.04288(18) 0.67907(10) 0.04497(9) 0.0802(4) Uani 1 1 d .
H5M H 0.565(9) 0.190(5) 0.002(4) 0.14(3) Uiso 1 1 d D
H6M H 0.239(5) 0.216(4) 0.942(4) 0.12(3) Uiso 1 1 d D
H5N H 0.703(6) 0.233(3) 0.007(3) 0.085(19) Uiso 1 1 d D
H6N H 0.387(13) 0.202(7) 0.874(2) 0.22(5) Uiso 1 1 d D
N1 N 0.5037(6) 0.5786(2) 0.1847(3) 0.0600(10) Uani 1 1 d .
H1A H 0.4994 0.6299 0.2104 0.072 Uiso 1 1 calc R
N2 N 0.4177(5) 0.4550(2) 0.1385(2) 0.0495(9) Uani 1 1 d .
N3 N 0.1273(5) 0.1496(2) 0.2794(2) 0.0476(8) Uani 1 1 d .
N4 N 0.1525(6) -0.0374(3) 0.8668(3) 0.0699(11) Uani 1 1 d .
H4 H 0.2355 -0.0884 0.8853 0.084 Uiso 1 1 calc R
N5 N 0.0273(5) 0.1063(2) 0.7960(2) 0.0504(9) Uani 1 1 d .
N6 N 0.1137(4) 0.3569(2) 0.5480(2) 0.0457(8) Uani 1 1 d .
C18 C -0.0058(6) 0.1974(3) 0.6324(3) 0.0514(11) Uani 1 1 d .
H18A H 0.1152 0.1627 0.6098 0.062 Uiso 1 1 calc R
H18B H -0.1060 0.1572 0.6303 0.062 Uiso 1 1 calc R
O1 O -0.1763(5) 0.2334(2) 0.2772(2) 0.0683(9) Uani 1 1 d .
O2 O 0.4325(4) 0.0679(2) 0.2821(2) 0.0661(9) Uani 1 1 d .
O3 O -0.0210(4) 0.4470(2) 0.6593(2) 0.0671(9) Uani 1 1 d .
O4 O 0.2558(4) 0.2621(2) 0.4424(2) 0.0608(8) Uani 1 1 d .
O5 O 0.6258(6) 0.2008(3) 0.0451(3) 0.0783(10) Uani 1 1 d D
O6 O 0.3488(7) 0.1845(3) 0.9310(4) 0.0885(11) Uani 1 1 d D

loop_
_atom_site_aniso_label
_atom_site_aniso_U_11
_atom_site_aniso_U_22
_atom_site_aniso_U_33
_atom_site_aniso_U_23
_atom_site_aniso_U_13
_atom_site_aniso_U_12
C1 0.055(3) 0.057(3) 0.059(3) -0.009(2) -0.001(2) -0.015(2)
C2 0.061(3) 0.073(3) 0.060(3) -0.003(3) 0.001(2) -0.032(3)
C3 0.057(3) 0.063(3) 0.057(3) -0.009(2) 0.012(2) -0.018(2)
C4 0.068(3) 0.051(3) 0.053(3) -0.005(2) -0.001(2) -0.029(2)
C5 0.084(3) 0.059(3) 0.047(3) -0.004(2) -0.004(2) -0.039(2)
C6 0.063(3) 0.055(3) 0.043(3) -0.004(2) 0.005(2) -0.030(2)
C7 0.058(3) 0.049(3) 0.048(3) -0.015(2) 0.003(2) -0.020(2)
C8 0.047(3) 0.044(2) 0.048(3) -0.010(2) 0.005(2) -0.0178(19)
C9 0.044(2) 0.044(2) 0.046(3) -0.0135(19) 0.005(2) -0.0191(18)
C10 0.052(3) 0.045(2) 0.041(3) -0.010(2) 0.007(2) -0.0213(19)
C11 0.049(3) 0.050(3) 0.059(3) -0.015(2) 0.006(2) -0.020(2)
C12 0.041(2) 0.051(2) 0.057(3) -0.008(2) 0.005(2) -0.017(2)
C13 0.049(3) 0.045(2) 0.058(3) -0.004(2) -0.001(2) -0.0130(19)
C14 0.056(3) 0.063(3) 0.069(3) -0.010(3) -0.005(2) -0.014(2)
C15 0.082(4) 0.068(3) 0.065(3) -0.004(3) -0.006(3) -0.040(3)
C16 0.060(3) 0.061(3) 0.067(3) -0.001(3) 0.000(2) -0.027(2)
C17 0.050(3) 0.051(2) 0.054(3) -0.007(2) -0.001(2) -0.0181(19)
C19 0.044(2) 0.057(3) 0.055(3) -0.003(2) -0.003(2) -0.0237(19)
C20 0.048(3) 0.045(2) 0.046(3) -0.002(2) 0.000(2) -0.0094(19)
C21 0.047(3) 0.044(2) 0.040(3) -0.0012(19) 0.0009(19) -0.0153(18)
C22 0.041(2) 0.042(2) 0.034(2) -0.0008(18) 0.0027(18) -0.0144(16)
C23 0.046(2) 0.041(2) 0.041(3) -0.0034(19) -0.0012(19) -0.0130(18)
C24 0.047(3) 0.050(2) 0.046(3) -0.001(2) -0.001(2) -0.0200(19)
C25 0.046(2) 0.048(2) 0.045(3) -0.005(2) 0.0066(19) -0.0136(18)
C26 0.055(3) 0.044(2) 0.045(3) -0.0111(19) 0.000(2) -0.0147(19)
Cl1 0.0508(7) 0.0716(8) 0.0844(9) -0.0220(7) 0.0003(6) -0.0214(6)
Cl2 0.0643(8) 0.1027(10) 0.0751(10) -0.0103(7) -0.0002(6) -0.0290(7)
N1 0.073(3) 0.043(2) 0.067(3) -0.0110(19) -0.005(2) -0.0181(19)
N2 0.054(2) 0.046(2) 0.049(2) -0.0075(17) 0.0048(17) -0.0194(16)
N3 0.055(2) 0.049(2) 0.042(2) -0.0076(16) 0.0044(17) -0.0229(17)
N4 0.084(3) 0.052(2) 0.075(3) -0.002(2) -0.025(2) -0.015(2)
N5 0.052(2) 0.048(2) 0.053(2) -0.0042(17) -0.0012(17) -0.0208(18)
N6 0.043(2) 0.0470(19) 0.048(2) -0.0050(17) -0.0020(16) -0.0179(15)
C18 0.051(3) 0.053(3) 0.052(3) -0.005(2) 0.003(2) -0.025(2)
O1 0.068(2) 0.063(2) 0.062(2) 0.0029(17) 0.0054(17) -0.0005(17)
O2 0.054(2) 0.070(2) 0.067(2) -0.0008(16) 0.0130(16) -0.0169(15)
O3 0.059(2) 0.067(2) 0.078(2) -0.0228(18) 0.0214(18) -0.0260(16)
O4 0.072(2) 0.0608(19) 0.059(2) -0.0196(16) 0.0043(15) -0.0339(15)
O5 0.077(3) 0.071(2) 0.081(3) 0.003(2) -0.004(2) -0.0191(19)
O6 0.079(3) 0.089(3) 0.097(3) -0.007(2) -0.015(2) -0.019(2)

loop_
_atom_type_symbol
_atom_type_description
_atom_type_scat_dispersion_real
_atom_type_scat_dispersion_imag
_atom_type_scat_source
C C 0.0033 0.0016 'International Tables Vol C Tables 4.2.6.8 and 6.1.1.4'
H H 0.0000 0.0000 'International Tables Vol C Tables 4.2.6.8 and 6.1.1.4'
N N 0.0061 0.0033 'International Tables Vol C Tables 4.2.6.8 and 6.1.1.4'
O O 0.0106 0.0060 'International Tables Vol C Tables 4.2.6.8 and 6.1.1.4'
Cl Cl 0.1484 0.1585 'International Tables Vol C Tables 4.2.6.8 and 6.1.1.4'

loop_
_geom_angle_atom_site_label_1
_geom_angle_atom_site_label_2
_geom_angle_atom_site_label_3
_geom_angle
_geom_angle_site_symmetry_1
_geom_angle_site_symmetry_3
N2 C1 N1 108.6(4) . .
C3 C2 N1 107.6(4) . .
C2 C3 N2 106.4(4) . .
N2 C4 C5 110.6(3) . .
C4 C5 C6 110.9(3) . .
N3 C6 C5 110.4(3) . .
O1 C7 N3 120.8(4) . .
O1 C7 C8 122.5(4) . .
N3 C7 C8 116.7(4) . .
C13 C8 C9 119.8(4) 2_556 .
C13 C8 C7 120.0(4) 2_556 .
C9 C8 C7 120.2(4) . .
C9 C9 C10 120.3(5) 2_556 .
C9 C9 C8 119.2(5) 2_556 .
C10 C9 C8 120.4(4) . .
C12 C10 C9 119.2(4) . .
C12 C10 C11 120.8(4) . .
C9 C10 C11 120.0(4) . .
O2 C11 N3 120.3(4) . .
O2 C11 C10 122.3(4) . .
N3 C11 C10 117.4(4) . .
C10 C12 C13 121.2(4) . .
C8 C13 C12 120.2(4) 2_556 .
N4 C14 N5 108.1(4) . .
C16 C15 N4 107.2(4) . .
C15 C16 N5 106.9(4) . .
N5 C17 C18 111.0(3) . .
N6 C19 C18 113.9(3) . .
O3 C20 N6 120.7(4) . .
O3 C20 C21 122.4(4) . .
N6 C20 C21 116.9(4) . .
C25 C21 C22 120.6(3) . .
C25 C21 C20 119.4(4) . .
C22 C21 C20 120.0(3) . .
C23 C22 C21 121.4(3) . .
C23 C22 C22 119.2(4) . 2_666
C21 C22 C22 119.4(4) . 2_666
C26 C23 C22 120.3(3) . .
C26 C23 C24 120.3(4) . .
C22 C23 C24 119.4(4) . .
O4 C24 N6 120.3(3) . .
O4 C24 C23 122.5(4) . .
N6 C24 C23 117.2(3) . .
C21 C25 C26 119.6(4) . 2_666
C23 C26 C25 121.0(4) . 2_666
C1 N1 C2 108.7(4) . .
C1 N2 C3 108.7(3) . .
C1 N2 C4 125.9(4) . .
C3 N2 C4 125.4(4) . .
C7 N3 C11 125.2(4) . .
C7 N3 C6 117.2(3) . .
C11 N3 C6 117.5(4) . .
C14 N4 C15 108.9(4) . .
C14 N5 C16 109.0(4) . .
C14 N5 C17 125.4(4) . .
C16 N5 C17 125.6(4) . .
C24 N6 C20 124.8(3) . .
C24 N6 C19 116.6(3) . .
C20 N6 C19 118.5(3) . .
C19 C18 C17 114.1(3) . .

loop_
_geom_bond_atom_site_label_1
_geom_bond_atom_site_label_2
_geom_bond_distance
_geom_bond_site_symmetry_2
C1 N2 1.317(5) .
C1 N1 1.328(5) .
C2 C3 1.348(6) .
C2 N1 1.356(6) .
C3 N2 1.378(5) .
C4 N2 1.479(5) .
C4 C5 1.505(5) .
C5 C6 1.533(5) .
C6 N3 1.484(5) .
C7 O1 1.219(5) .
C7 N3 1.392(5) .
C7 C8 1.491(6) .
C8 C13 1.385(5) 2_556
C8 C9 1.417(5) .
C9 C9 1.400(7) 2_556
C9 C10 1.414(5) .
C10 C12 1.376(5) .
C10 C11 1.481(6) .
C11 O2 1.221(5) .
C11 N3 1.395(5) .
C12 C13 1.396(5) .
C13 C8 1.385(5) 2_556
C14 N4 1.321(5) .
C14 N5 1.324(5) .
C15 C16 1.343(6) .
C15 N4 1.361(6) .
C16 N5 1.362(5) .
C17 N5 1.468(5) .
C17 C18 1.513(5) .
C19 N6 1.479(4) .
C19 C18 1.512(5) .
C20 O3 1.216(5) .
C20 N6 1.399(5) .
C20 C21 1.489(5) .
C21 C25 1.384(5) .
C21 C22 1.404(5) .
C22 C23 1.403(5) .
C22 C22 1.419(7) 2_666
C23 C26 1.374(5) .
C23 C24 1.495(5) .
C24 O4 1.222(4) .
C24 N6 1.391(5) .
C25 C26 1.402(5) 2_666
C26 C25 1.402(5) 2_666
O5 H5N 0.834(19) .
